data_2216673
loop_
_publ_author_name
'Chen, Juan'
'Cao, Ke-Ning'
'Guo, Jianping'

_publ_section_title Bis{<i>N</i>-[(dimethylamino)dimethylsilyl]-2,6-dimethylanilido-\k^2^<i>N</i>,<i>N</i>'}zinc(II)
_journal_coeditor_code NG2346
_journal_issue 12
_journal_name_full 'Acta Crystallographica Section E'
_journal_page_first m3112
_journal_page_last m3112
_journal_paper_doi 10.1107/S1600536807052440
_journal_volume 63
_journal_year 2007
_chemical_formula_iupac '[Zn (C12 H21 N2 Si)2]'
_chemical_formula_moiety 'C24 H42 N4 Si2 Zn'
_chemical_formula_sum 'C24 H42 N4 Si2 Zn'
_chemical_formula_weight 508.17
_chemical_name_systematic
;Bis{<i>N</i>-[(dimethylamino)dimethylsilyl]-2,6-dimethylanilido-\k^2^<i>N</i>,
<i>N</i>'}zinc(II)
;
_space_group_IT_number 2
_symmetry_cell_setting triclinic
_symmetry_space_group_name_Hall '-P 1'
_symmetry_space_group_name_H-M 'P -1'
_atom_sites_solution_hydrogens geom
_atom_sites_solution_primary direct
_atom_sites_solution_secondary difmap
_cell_angle_alpha 88.654(5)
_cell_angle_beta 86.151(5)
_cell_angle_gamma 89.858(5)
_cell_formula_units_Z 4
_cell_length_a 9.600(5)
_cell_length_b 10.447(5)
_cell_length_c 27.338(5)
_cell_measurement_reflns_used 2236
_cell_measurement_temperature 293(2)
_cell_measurement_theta_max 24.0995
_cell_measurement_theta_min 2.3005
_cell_volume 2735(2)
_computing_cell_refinement 'SAINT (Bruker, 2000)'
_computing_data_collection 'SMART (Bruker, 2000)'
_computing_data_reduction 'SAINT (Bruker, 2000)'
_computing_molecular_graphics 'SHELXTL/PC (Sheldrick, 1999)'
_computing_publication_material 'SHELXL97 (Sheldrick, 1997)'
_computing_structure_refinement 'SHELXL97 (Sheldrick, 1997)'
_computing_structure_solution 'SHELXS97 (Sheldrick, 1997)'
_diffrn_ambient_temperature 293(2)
_diffrn_measured_fraction_theta_full 0.977
_diffrn_measured_fraction_theta_max 0.977
_diffrn_measurement_device_type 'Bruker SMART area-detector'
_diffrn_measurement_method '\f and \w'
_diffrn_radiation_monochromator graphite
_diffrn_radiation_source 'fine-focus sealed tube'
_diffrn_radiation_type MoK\a
_diffrn_radiation_wavelength 0.71069
_diffrn_reflns_av_R_equivalents 0.0391
_diffrn_reflns_av_sigmaI/netI 0.1156
_diffrn_reflns_limit_h_max 6
_diffrn_reflns_limit_h_min -11
_diffrn_reflns_limit_k_max 12
_diffrn_reflns_limit_k_min -12
_diffrn_reflns_limit_l_max 31
_diffrn_reflns_limit_l_min -32
_diffrn_reflns_number 11316
_diffrn_reflns_theta_full 25.01
_diffrn_reflns_theta_max 25.01
_diffrn_reflns_theta_min 1.49
_diffrn_standards_decay_% 3.81
_exptl_absorpt_coefficient_mu 1.003
_exptl_absorpt_correction_T_max 0.8245
_exptl_absorpt_correction_T_min 0.7876
_exptl_absorpt_correction_type multi-scan
_exptl_absorpt_process_details '(SADABS; Sheldrick, 1996)'
_exptl_crystal_colour Yellow
_exptl_crystal_density_diffrn 1.234
_exptl_crystal_density_method 'not measured'
_exptl_crystal_description Block
_exptl_crystal_F_000 1088
_exptl_crystal_size_max 0.25
_exptl_crystal_size_mid 0.20
_exptl_crystal_size_min 0.20
_refine_diff_density_max 0.833
_refine_diff_density_min -0.613
_refine_ls_extinction_method none
_refine_ls_goodness_of_fit_ref 0.901
_refine_ls_hydrogen_treatment constr
_refine_ls_matrix_type full
_refine_ls_number_parameters 559
_refine_ls_number_reflns 9429
_refine_ls_number_restraints 0
_refine_ls_restrained_S_all 0.901
_refine_ls_R_factor_all 0.1039
_refine_ls_R_factor_gt 0.0635
_refine_ls_shift/su_max 0.001
_refine_ls_shift/su_mean 0.001
_refine_ls_structure_factor_coef Fsqd
_refine_ls_weighting_details 'calc w=1/[\s^2^(Fo^2^)+(0.0712P)^2^] where P=(Fo^2^+2Fc^2^)/3'
_refine_ls_weighting_scheme calc
_refine_ls_wR_factor_gt 0.1494
_refine_ls_wR_factor_ref 0.1612
_reflns_number_gt 5229
_reflns_number_total 9429
_reflns_threshold_expression I>2\s(I)
_cod_data_source_file ng2346.cif
_cod_data_source_block I
_cod_depositor_comments
;
The following automatic conversions were performed:
'_symmetry_cell_setting' value 'Triclinic' changed to 'triclinic'
according to '/home/saulius/struct/CIF-dictionaries/cif_core.dic'
dictionary named 'cif_core.dic' version 2.4.1 from 2010-06-29.

Automatic conversion script
Id: cif_fix_enum 1527 2010-12-29 10:47:43Z saulius 

The following automatic conversions were performed:

'_symmetry_cell_setting' value 'Triclinic' changed to 'triclinic'
according to /home/saulius/struct/CIF-dictionaries/cif_core.dic
dictionary named 'cif_core.dic' version 2.4.1 from 2010-06-29.

Automatic conversion script
Id: cif_fix_values 1715 2011-07-08 13:25:40Z adriana 
;
_cod_database_code 2216673
_cod_database_fobs_code 2216673

loop_
_symmetry_equiv_pos_as_xyz
'x, y, z'
'-x, -y, -z'

loop_
_atom_site_type_symbol
_atom_site_label
_atom_site_fract_x
_atom_site_fract_y
_atom_site_fract_z
_atom_site_U_iso_or_equiv
_atom_site_adp_type
_atom_site_calc_flag
_atom_site_refinement_flags
_atom_site_occupancy
C C1 1.0352(5) 0.6368(5) 0.3752(2) 0.0338(13) Uani d . 1
C C2 1.1110(6) 0.6002(5) 0.3311(2) 0.0420(15) Uani d . 1
C C3 1.2407(7) 0.5422(6) 0.3349(3) 0.064(2) Uani d . 1
H H3A 1.2900 0.5162 0.3064 0.077 Uiso calc R 1
C C4 1.2982(7) 0.5218(6) 0.3782(3) 0.067(2) Uani d . 1
H H4A 1.3845 0.4816 0.3791 0.080 Uiso calc R 1
C C5 1.2288(7) 0.5608(6) 0.4207(3) 0.0572(18) Uani d . 1
H H5A 1.2694 0.5489 0.4504 0.069 Uiso calc R 1
C C6 1.0982(6) 0.6178(5) 0.4196(2) 0.0418(15) Uani d . 1
C C7 1.0520(7) 0.6223(6) 0.2833(2) 0.071(2) Uani d . 1
H H7A 1.1165 0.5925 0.2577 0.106 Uiso calc R 1
H H7B 1.0355 0.7122 0.2784 0.106 Uiso calc R 1
H H7C 0.9655 0.5766 0.2827 0.106 Uiso calc R 1
C C8 1.0288(7) 0.6650(6) 0.4672(2) 0.0624(19) Uani d . 1
H H8A 0.9398 0.7021 0.4611 0.094 Uiso calc R 1
H H8B 1.0868 0.7285 0.4804 0.094 Uiso calc R 1
H H8C 1.0158 0.5945 0.4902 0.094 Uiso calc R 1
C C9 0.7235(7) 0.4972(6) 0.3337(3) 0.094(3) Uani d . 1
H H9A 0.6774 0.4248 0.3497 0.141 Uiso calc R 1
H H9B 0.8136 0.4717 0.3199 0.141 Uiso calc R 1
H H9C 0.6685 0.5294 0.3080 0.141 Uiso calc R 1
C C10 0.6932(8) 0.5531(8) 0.4405(3) 0.111(3) Uani d . 1
H H10A 0.6541 0.4697 0.4367 0.166 Uiso calc R 1
H H10B 0.6250 0.6068 0.4572 0.166 Uiso calc R 1
H H10C 0.7739 0.5458 0.4593 0.166 Uiso calc R 1
C C11 0.5859(7) 0.7736(6) 0.3195(3) 0.075(2) Uani d . 1
H H11A 0.4975 0.7307 0.3197 0.113 Uiso calc R 1
H H11B 0.6499 0.7366 0.2953 0.113 Uiso calc R 1
H H11C 0.5736 0.8629 0.3117 0.113 Uiso calc R 1
C C12 0.5408(7) 0.8041(6) 0.4062(3) 0.079(3) Uani d . 1
H H12A 0.4549 0.7577 0.4051 0.119 Uiso calc R 1
H H12B 0.5235 0.8939 0.4013 0.119 Uiso calc R 1
H H12C 0.5783 0.7898 0.4375 0.119 Uiso calc R 1
C C13 0.7081(5) 1.1005(5) 0.3849(2) 0.0330(13) Uani d . 1
C C14 0.6785(6) 1.1050(6) 0.4358(2) 0.0508(17) Uani d . 1
C C15 0.5536(8) 1.1586(6) 0.4535(3) 0.067(2) Uani d . 1
H H15A 0.5339 1.1608 0.4873 0.080 Uiso calc R 1
C C16 0.4586(7) 1.2082(7) 0.4235(3) 0.072(2) Uani d . 1
H H16A 0.3765 1.2453 0.4365 0.087 Uiso calc R 1
C C17 0.4865(6) 1.2022(5) 0.3738(3) 0.0545(18) Uani d . 1
H H17A 0.4210 1.2330 0.3529 0.065 Uiso calc R 1
C C18 0.6106(6) 1.1510(5) 0.3542(2) 0.0407(15) Uani d . 1
C C19 0.7750(7) 1.0437(7) 0.4702(2) 0.070(2) Uani d . 1
H H19A 0.8559 1.0116 0.4518 0.105 Uiso calc R 1
H H19B 0.7279 0.9742 0.4879 0.105 Uiso calc R 1
H H19C 0.8031 1.1058 0.4929 0.105 Uiso calc R 1
C C20 0.6336(6) 1.1462(6) 0.2990(2) 0.0566(17) Uani d . 1
H H20A 0.5553 1.1844 0.2842 0.085 Uiso calc R 1
H H20B 0.6431 1.0587 0.2894 0.085 Uiso calc R 1
H H20C 0.7170 1.1925 0.2885 0.085 Uiso calc R 1
C C21 0.9967(6) 1.1994(6) 0.2865(2) 0.064(2) Uani d . 1
H H21A 1.0406 1.2816 0.2881 0.096 Uiso calc R 1
H H21B 0.9040 1.2104 0.2759 0.096 Uiso calc R 1
H H21C 1.0501 1.1474 0.2636 0.096 Uiso calc R 1
C C22 1.0357(7) 1.2420(6) 0.3927(2) 0.065(2) Uani d . 1
H H22A 1.0743 1.3158 0.3751 0.098 Uiso calc R 1
H H22B 1.1035 1.2066 0.4134 0.098 Uiso calc R 1
H H22C 0.9538 1.2665 0.4123 0.098 Uiso calc R 1
C C23 1.1972(7) 0.9651(6) 0.3033(3) 0.079(2) Uani d . 1
H H23A 1.2501 0.8886 0.3088 0.118 Uiso calc R 1
H H23B 1.2596 1.0366 0.2982 0.118 Uiso calc R 1
H H23C 1.1450 0.9555 0.2748 0.118 Uiso calc R 1
C C24 1.1655(6) 0.9534(6) 0.3908(3) 0.066(2) Uani d . 1
H H24A 1.2235 0.8795 0.3851 0.099 Uiso calc R 1
H H24B 1.0953 0.9343 0.4166 0.099 Uiso calc R 1
H H24C 1.2218 1.0235 0.4001 0.099 Uiso calc R 1
N N1 0.9057(4) 0.6959(4) 0.37359(15) 0.0332(11) Uani d . 1
N N2 0.6412(4) 0.7597(4) 0.36734(16) 0.0398(12) Uani d . 1
N N3 0.8352(4) 1.0458(4) 0.36536(15) 0.0322(11) Uani d . 1
N N4 1.0997(5) 0.9877(4) 0.34669(18) 0.0447(12) Uani d . 1
Si Si1 0.74471(17) 0.62499(15) 0.37901(6) 0.0430(4) Uani d . 1
Si Si2 0.98807(16) 1.11987(14) 0.34818(6) 0.0385(4) Uani d . 1
Zn Zn1 0.86701(7) 0.86979(6) 0.36550(2) 0.0404(2) Uani d . 1
C C25 0.8211(5) 0.8591(5) 0.1183(2) 0.0347(13) Uani d . 1
C C26 0.8934(6) 0.9011(5) 0.1581(2) 0.0410(15) Uani d . 1
C C27 1.0259(6) 0.9538(5) 0.1489(3) 0.0514(17) Uani d . 1
H H27A 1.0741 0.9815 0.1751 0.062 Uiso calc R 1
C C28 1.0869(7) 0.9657(5) 0.1023(3) 0.061(2) Uani d . 1
H H28A 1.1746 1.0029 0.0969 0.073 Uiso calc R 1
C C29 1.0176(6) 0.9223(5) 0.0639(3) 0.0554(18) Uani d . 1
H H29A 1.0600 0.9288 0.0323 0.066 Uiso calc R 1
C C30 0.8862(6) 0.8690(5) 0.0708(2) 0.0388(14) Uani d . 1
C C31 0.8312(6) 0.8870(6) 0.2093(2) 0.0610(19) Uani d . 1
H H31A 0.8950 0.9197 0.2315 0.091 Uiso calc R 1
H H31B 0.8133 0.7981 0.2169 0.091 Uiso calc R 1
H H31C 0.7452 0.9341 0.2125 0.091 Uiso calc R 1
C C32 0.8160(6) 0.8165(6) 0.0280(2) 0.0593(18) Uani d . 1
H H32A 0.7262 0.7827 0.0390 0.089 Uiso calc R 1
H H32B 0.8725 0.7495 0.0135 0.089 Uiso calc R 1
H H32C 0.8047 0.8837 0.0040 0.089 Uiso calc R 1
C C33 0.5070(6) 0.9918(6) 0.0798(3) 0.066(2) Uani d . 1
H H33A 0.4639 1.0680 0.0927 0.099 Uiso calc R 1
H H33B 0.4493 0.9558 0.0563 0.099 Uiso calc R 1
H H33C 0.5969 1.0126 0.0642 0.099 Uiso calc R 1
C C34 0.4760(6) 0.9561(6) 0.1889(2) 0.070(2) Uani d . 1
H H34A 0.4386 1.0393 0.1818 0.105 Uiso calc R 1
H H34B 0.5563 0.9651 0.2077 0.105 Uiso calc R 1
H H34C 0.4065 0.9059 0.2075 0.105 Uiso calc R 1
C C35 0.3731(7) 0.7072(6) 0.0787(2) 0.0622(19) Uani d . 1
H H35A 0.2835 0.7466 0.0757 0.093 Uiso calc R 1
H H35B 0.3644 0.6161 0.0761 0.093 Uiso calc R 1
H H35C 0.4376 0.7394 0.0530 0.093 Uiso calc R 1
C C36 0.3194(6) 0.7024(6) 0.1662(2) 0.064(2) Uani d . 1
H H36A 0.2368 0.7529 0.1628 0.096 Uiso calc R 1
H H36B 0.3559 0.7183 0.1974 0.096 Uiso calc R 1
H H36C 0.2967 0.6133 0.1644 0.096 Uiso calc R 1
C C37 0.4909(5) 0.3918(5) 0.13763(19) 0.0317(13) Uani d . 1
C C38 0.4016(6) 0.3444(5) 0.1037(2) 0.0405(15) Uani d . 1
C C39 0.2770(6) 0.2864(5) 0.1205(2) 0.0486(16) Uani d . 1
H H39A 0.2181 0.2545 0.0980 0.058 Uiso calc R 1
C C40 0.2395(6) 0.2756(5) 0.1696(3) 0.0531(18) Uani d . 1
H H40A 0.1565 0.2349 0.1802 0.064 Uiso calc R 1
C C41 0.3232(6) 0.3240(5) 0.2029(2) 0.0495(17) Uani d . 1
H H41A 0.2960 0.3179 0.2361 0.059 Uiso calc R 1
C C42 0.4501(5) 0.3829(5) 0.1873(2) 0.0380(14) Uani d . 1
C C43 0.4373(6) 0.3560(6) 0.0493(2) 0.0563(18) Uani d . 1
H H43A 0.5258 0.3981 0.0433 0.084 Uiso calc R 1
H H43B 0.3665 0.4052 0.0342 0.084 Uiso calc R 1
H H43C 0.4424 0.2722 0.0356 0.084 Uiso calc R 1
C C44 0.5376(6) 0.4409(6) 0.2248(2) 0.0510(16) Uani d . 1
H H44A 0.6198 0.4787 0.2085 0.076 Uiso calc R 1
H H44B 0.5643 0.3754 0.2475 0.076 Uiso calc R 1
H H44C 0.4845 0.5056 0.2421 0.076 Uiso calc R 1
C C45 0.8064(7) 0.3256(6) 0.0441(2) 0.073(2) Uani d . 1
H H45A 0.8503 0.2429 0.0445 0.110 Uiso calc R 1
H H45B 0.8659 0.3852 0.0254 0.110 Uiso calc R 1
H H45C 0.7187 0.3196 0.0294 0.110 Uiso calc R 1
C C46 0.8057(6) 0.2434(5) 0.1506(3) 0.068(2) Uani d . 1
H H46A 0.8533 0.1766 0.1327 0.102 Uiso calc R 1
H H46B 0.7175 0.2121 0.1646 0.102 Uiso calc R 1
H H46C 0.8616 0.2701 0.1764 0.102 Uiso calc R 1
C C47 1.0029(6) 0.5425(6) 0.0775(2) 0.0612(19) Uani d . 1
H H47A 1.0530 0.6156 0.0877 0.092 Uiso calc R 1
H H47B 0.9645 0.5619 0.0466 0.092 Uiso calc R 1
H H47C 1.0655 0.4710 0.0739 0.092 Uiso calc R 1
C C48 0.9316(6) 0.5383(6) 0.1637(2) 0.0577(18) Uani d . 1
H H48A 0.9926 0.6112 0.1617 0.087 Uiso calc R 1
H H48B 0.9801 0.4656 0.1765 0.087 Uiso calc R 1
H H48C 0.8509 0.5564 0.1851 0.087 Uiso calc R 1
N N5 0.6876(4) 0.8031(4) 0.12634(15) 0.0322(11) Uani d . 1
N N6 0.4247(4) 0.7370(4) 0.12669(17) 0.0382(12) Uani d . 1
N N7 0.6194(4) 0.4531(4) 0.12183(15) 0.0297(10) Uani d . 1
N N8 0.8880(5) 0.5102(4) 0.11487(17) 0.0423(12) Uani d . 1
Si Si3 0.52800(16) 0.87462(14) 0.13026(6) 0.0385(4) Uani d . 1
Si Si4 0.77609(16) 0.38238(14) 0.10839(6) 0.0372(4) Uani d . 1
Zn Zn2 0.64533(7) 0.62880(6) 0.12387(2) 0.0391(2) Uani d . 1

loop_
_atom_site_aniso_label
_atom_site_aniso_U_11
_atom_site_aniso_U_22
_atom_site_aniso_U_33
_atom_site_aniso_U_12
_atom_site_aniso_U_13
_atom_site_aniso_U_23
C1 0.031(3) 0.022(3) 0.048(4) 0.002(2) -0.001(3) -0.001(3)
C2 0.039(4) 0.027(3) 0.059(4) 0.001(3) 0.004(3) -0.008(3)
C3 0.044(5) 0.043(4) 0.103(6) -0.001(3) 0.026(4) -0.020(4)
C4 0.032(4) 0.032(4) 0.137(8) -0.001(3) -0.006(5) 0.002(5)
C5 0.045(4) 0.039(4) 0.090(5) -0.009(3) -0.026(4) 0.012(4)
C6 0.036(4) 0.029(3) 0.061(4) -0.006(3) -0.014(3) 0.006(3)
C7 0.076(5) 0.077(5) 0.056(5) -0.006(4) 0.026(4) -0.017(4)
C8 0.070(5) 0.064(5) 0.054(4) -0.006(4) -0.012(4) -0.003(4)
C9 0.043(5) 0.055(5) 0.186(9) -0.003(4) -0.008(5) -0.058(5)
C10 0.067(6) 0.135(8) 0.127(8) -0.033(5) -0.007(5) 0.078(6)
C11 0.075(5) 0.060(5) 0.092(6) -0.005(4) -0.032(4) 0.018(4)
C12 0.057(5) 0.053(4) 0.121(7) -0.015(4) 0.049(5) -0.020(4)
C13 0.024(3) 0.028(3) 0.045(4) -0.003(2) 0.009(3) -0.001(3)
C14 0.047(4) 0.045(4) 0.058(4) -0.009(3) 0.018(3) -0.007(3)
C15 0.070(5) 0.068(5) 0.060(5) -0.009(4) 0.031(4) -0.026(4)
C16 0.043(5) 0.057(5) 0.113(7) -0.001(4) 0.032(5) -0.025(5)
C17 0.035(4) 0.037(4) 0.091(5) 0.000(3) 0.001(4) -0.008(4)
C18 0.040(4) 0.022(3) 0.060(4) -0.003(3) 0.009(3) -0.007(3)
C19 0.073(5) 0.094(6) 0.041(4) -0.013(4) 0.012(4) -0.012(4)
C20 0.053(4) 0.044(4) 0.073(5) 0.008(3) -0.003(3) -0.004(3)
C21 0.051(4) 0.056(4) 0.080(5) -0.006(3) 0.025(4) 0.014(4)
C22 0.061(5) 0.044(4) 0.089(5) -0.019(3) 0.011(4) -0.017(4)
C23 0.053(5) 0.074(5) 0.107(6) 0.010(4) 0.015(4) -0.029(5)
C24 0.048(4) 0.046(4) 0.105(6) -0.008(3) -0.012(4) -0.001(4)
N1 0.035(3) 0.022(2) 0.043(3) 0.003(2) -0.002(2) -0.002(2)
N2 0.030(3) 0.039(3) 0.050(3) -0.001(2) 0.004(2) -0.007(2)
N3 0.027(3) 0.030(3) 0.039(3) -0.001(2) 0.008(2) -0.001(2)
N4 0.034(3) 0.042(3) 0.057(3) 0.007(2) -0.001(2) -0.007(3)
Si1 0.0330(10) 0.0317(9) 0.0642(12) -0.0015(7) -0.0019(8) 0.0012(8)
Si2 0.0325(10) 0.0299(9) 0.0517(10) -0.0044(7) 0.0087(8) -0.0028(8)
Zn1 0.0476(5) 0.0279(4) 0.0448(4) 0.0057(3) 0.0042(3) -0.0049(3)
C25 0.030(3) 0.017(3) 0.058(4) -0.002(2) -0.003(3) -0.004(3)
C26 0.028(3) 0.024(3) 0.072(4) 0.006(3) -0.009(3) -0.010(3)
C27 0.033(4) 0.036(4) 0.089(5) 0.006(3) -0.023(4) -0.018(3)
C28 0.040(4) 0.021(3) 0.121(7) -0.006(3) 0.002(4) -0.006(4)
C29 0.040(4) 0.033(4) 0.090(5) -0.004(3) 0.014(4) 0.006(4)
C30 0.031(3) 0.028(3) 0.056(4) -0.002(3) 0.004(3) 0.000(3)
C31 0.049(4) 0.069(5) 0.066(5) 0.006(3) -0.004(3) -0.026(4)
C32 0.050(4) 0.075(5) 0.050(4) 0.002(3) 0.013(3) -0.006(4)
C33 0.040(4) 0.049(4) 0.108(6) 0.006(3) 0.004(4) 0.016(4)
C34 0.052(5) 0.069(5) 0.088(5) 0.006(4) 0.008(4) -0.046(4)
C35 0.061(5) 0.046(4) 0.081(5) -0.002(3) -0.013(4) -0.014(4)
C36 0.054(4) 0.046(4) 0.086(5) 0.000(3) 0.031(4) 0.006(4)
C37 0.025(3) 0.023(3) 0.047(3) 0.002(2) 0.006(3) -0.001(3)
C38 0.032(4) 0.028(3) 0.060(4) -0.003(3) 0.003(3) 0.002(3)
C39 0.042(4) 0.031(3) 0.074(5) -0.007(3) -0.007(3) -0.009(3)
C40 0.032(4) 0.037(4) 0.087(5) -0.008(3) 0.020(4) 0.002(4)
C41 0.046(4) 0.041(4) 0.059(4) -0.006(3) 0.020(3) -0.004(3)
C42 0.030(3) 0.033(3) 0.050(4) -0.001(3) 0.007(3) 0.000(3)
C43 0.059(4) 0.052(4) 0.057(4) -0.013(3) -0.001(3) -0.011(3)
C44 0.052(4) 0.054(4) 0.044(4) -0.002(3) 0.013(3) -0.002(3)
C45 0.053(5) 0.077(5) 0.089(5) -0.010(4) 0.022(4) -0.045(4)
C46 0.050(4) 0.039(4) 0.114(6) 0.003(3) -0.003(4) 0.008(4)
C47 0.045(4) 0.055(4) 0.081(5) -0.008(3) 0.014(4) 0.003(4)
C48 0.045(4) 0.044(4) 0.084(5) -0.003(3) -0.004(4) -0.012(4)
N5 0.023(3) 0.026(2) 0.047(3) -0.0041(19) 0.002(2) -0.013(2)
N6 0.026(3) 0.032(3) 0.056(3) -0.002(2) 0.011(2) -0.003(2)
N7 0.023(2) 0.025(2) 0.040(3) -0.0024(19) 0.0054(19) -0.007(2)
N8 0.034(3) 0.039(3) 0.052(3) -0.008(2) 0.012(2) -0.008(2)
Si3 0.0314(10) 0.0260(9) 0.0575(11) 0.0003(7) 0.0042(8) -0.0088(8)
Si4 0.0317(10) 0.0265(9) 0.0526(10) -0.0008(7) 0.0054(7) -0.0075(7)
Zn2 0.0448(5) 0.0255(4) 0.0462(4) -0.0073(3) 0.0047(3) -0.0049(3)

loop_
_atom_type_symbol
_atom_type_description
_atom_type_scat_dispersion_real
_atom_type_scat_dispersion_imag
_atom_type_scat_source
C C 0.0033 0.0016 'International Tables Vol C Tables 4.2.6.8 and 6.1.1.4'
H H 0.0000 0.0000 'International Tables Vol C Tables 4.2.6.8 and 6.1.1.4'
N N 0.0061 0.0033 'International Tables Vol C Tables 4.2.6.8 and 6.1.1.4'
Si Si 0.0817 0.0704 'International Tables Vol C Tables 4.2.6.8 and 6.1.1.4'
Zn Zn 0.2839 1.4301 'International Tables Vol C Tables 4.2.6.8 and 6.1.1.4'

loop_
_geom_angle_atom_site_label_1
_geom_angle_atom_site_label_2
_geom_angle_atom_site_label_3
_geom_angle
N1 C1 C6 121.2(5)
N1 C1 C2 120.4(5)
C6 C1 C2 118.3(5)
C3 C2 C1 117.9(6)
C3 C2 C7 121.6(6)
C1 C2 C7 120.5(5)
C4 C3 C2 122.9(7)
C4 C3 H3A 118.5
C2 C3 H3A 118.5
C3 C4 C5 119.8(7)
C3 C4 H4A 120.1
C5 C4 H4A 120.1
C4 C5 C6 120.3(7)
C4 C5 H5A 119.8
C6 C5 H5A 119.8
C5 C6 C1 120.7(6)
C5 C6 C8 118.4(6)
C1 C6 C8 120.8(5)
C2 C7 H7A 109.5
C2 C7 H7B 109.5
H7A C7 H7B 109.5
C2 C7 H7C 109.5
H7A C7 H7C 109.5
H7B C7 H7C 109.5
C6 C8 H8A 109.5
C6 C8 H8B 109.5
H8A C8 H8B 109.5
C6 C8 H8C 109.5
H8A C8 H8C 109.5
H8B C8 H8C 109.5
Si1 C9 H9A 109.5
Si1 C9 H9B 109.5
H9A C9 H9B 109.5
Si1 C9 H9C 109.5
H9A C9 H9C 109.5
H9B C9 H9C 109.5
Si1 C10 H10A 109.5
Si1 C10 H10B 109.5
H10A C10 H10B 109.5
Si1 C10 H10C 109.5
H10A C10 H10C 109.5
H10B C10 H10C 109.5
N2 C11 H11A 109.5
N2 C11 H11B 109.5
H11A C11 H11B 109.5
N2 C11 H11C 109.5
H11A C11 H11C 109.5
H11B C11 H11C 109.5
N2 C12 H12A 109.5
N2 C12 H12B 109.5
H12A C12 H12B 109.5
N2 C12 H12C 109.5
H12A C12 H12C 109.5
H12B C12 H12C 109.5
C18 C13 C14 118.5(5)
C18 C13 N3 121.1(5)
C14 C13 N3 120.4(5)
C15 C14 C13 118.8(6)
C15 C14 C19 120.6(6)
C13 C14 C19 120.5(5)
C16 C15 C14 122.7(7)
C16 C15 H15A 118.7
C14 C15 H15A 118.7
C15 C16 C17 118.6(6)
C15 C16 H16A 120.7
C17 C16 H16A 120.7
C16 C17 C18 121.0(7)
C16 C17 H17A 119.5
C18 C17 H17A 119.5
C17 C18 C13 120.4(6)
C17 C18 C20 118.2(6)
C13 C18 C20 121.4(5)
C14 C19 H19A 109.5
C14 C19 H19B 109.5
H19A C19 H19B 109.5
C14 C19 H19C 109.5
H19A C19 H19C 109.5
H19B C19 H19C 109.5
C18 C20 H20A 109.5
C18 C20 H20B 109.5
H20A C20 H20B 109.5
C18 C20 H20C 109.5
H20A C20 H20C 109.5
H20B C20 H20C 109.5
Si2 C21 H21A 109.5
Si2 C21 H21B 109.5
H21A C21 H21B 109.5
Si2 C21 H21C 109.5
H21A C21 H21C 109.5
H21B C21 H21C 109.5
Si2 C22 H22A 109.5
Si2 C22 H22B 109.5
H22A C22 H22B 109.5
Si2 C22 H22C 109.5
H22A C22 H22C 109.5
H22B C22 H22C 109.5
N4 C23 H23A 109.5
N4 C23 H23B 109.5
H23A C23 H23B 109.5
N4 C23 H23C 109.5
H23A C23 H23C 109.5
H23B C23 H23C 109.5
N4 C24 H24A 109.5
N4 C24 H24B 109.5
H24A C24 H24B 109.5
N4 C24 H24C 109.5
H24A C24 H24C 109.5
H24B C24 H24C 109.5
C1 N1 Si1 127.7(4)
C1 N1 Zn1 128.2(3)
Si1 N1 Zn1 104.2(2)
C11 N2 C12 111.4(5)
C11 N2 Si1 118.2(4)
C12 N2 Si1 119.0(4)
C11 N2 Zn1 108.7(4)
C12 N2 Zn1 113.3(3)
Si1 N2 Zn1 82.41(17)
C13 N3 Si2 128.7(3)
C13 N3 Zn1 122.6(3)
Si2 N3 Zn1 107.9(2)
C24 N4 C23 109.9(5)
C24 N4 Si2 117.7(4)
C23 N4 Si2 120.8(4)
N1 Si1 N2 99.1(2)
N1 Si1 C10 115.3(3)
N2 Si1 C10 110.4(3)
N1 Si1 C9 113.4(3)
N2 Si1 C9 111.9(3)
C10 Si1 C9 106.6(4)
N3 Si2 N4 99.7(2)
N3 Si2 C21 115.4(3)
N4 Si2 C21 109.0(3)
N3 Si2 C22 112.5(2)
N4 Si2 C22 113.1(3)
C21 Si2 C22 107.2(3)
N3 Si2 Zn1 38.03(14)
N4 Si2 Zn1 61.91(16)
C21 Si2 Zn1 121.8(2)
C22 Si2 Zn1 129.9(2)
N3 Zn1 N1 172.83(18)
N3 Zn1 N2 108.62(17)
N1 Zn1 N2 73.96(17)
N3 Zn1 Si1 145.60(13)
N1 Zn1 Si1 36.01(13)
N2 Zn1 Si1 38.08(11)
N3 Zn1 Si2 34.06(12)
N1 Zn1 Si2 144.76(14)
N2 Zn1 Si2 140.86(11)
Si1 Zn1 Si2 177.91(6)
C30 C25 C26 118.9(5)
C30 C25 N5 120.6(5)
C26 C25 N5 120.4(5)
C27 C26 C25 119.0(6)
C27 C26 C31 120.2(6)
C25 C26 C31 120.8(5)
C28 C27 C26 121.5(6)
C28 C27 H27A 119.2
C26 C27 H27A 119.2
C29 C28 C27 119.4(6)
C29 C28 H28A 120.3
C27 C28 H28A 120.3
C28 C29 C30 121.5(6)
C28 C29 H29A 119.2
C30 C29 H29A 119.2
C29 C30 C25 119.7(6)
C29 C30 C32 120.0(5)
C25 C30 C32 120.3(5)
C26 C31 H31A 109.5
C26 C31 H31B 109.5
H31A C31 H31B 109.5
C26 C31 H31C 109.5
H31A C31 H31C 109.5
H31B C31 H31C 109.5
C30 C32 H32A 109.5
C30 C32 H32B 109.5
H32A C32 H32B 109.5
C30 C32 H32C 109.5
H32A C32 H32C 109.5
H32B C32 H32C 109.5
Si3 C33 H33A 109.5
Si3 C33 H33B 109.5
H33A C33 H33B 109.5
Si3 C33 H33C 109.5
H33A C33 H33C 109.5
H33B C33 H33C 109.5
Si3 C34 H34A 109.5
Si3 C34 H34B 109.5
H34A C34 H34B 109.5
Si3 C34 H34C 109.5
H34A C34 H34C 109.5
H34B C34 H34C 109.5
N6 C35 H35A 109.5
N6 C35 H35B 109.5
H35A C35 H35B 109.5
N6 C35 H35C 109.5
H35A C35 H35C 109.5
H35B C35 H35C 109.5
N6 C36 H36A 109.5
N6 C36 H36B 109.5
H36A C36 H36B 109.5
N6 C36 H36C 109.5
H36A C36 H36C 109.5
H36B C36 H36C 109.5
C42 C37 C38 119.0(5)
C42 C37 N7 119.8(5)
C38 C37 N7 121.2(5)
C39 C38 C37 119.5(5)
C39 C38 C43 119.0(5)
C37 C38 C43 121.5(5)
C40 C39 C38 120.9(6)
C40 C39 H39A 119.5
C38 C39 H39A 119.5
C41 C40 C39 120.3(5)
C41 C40 H40A 119.9
C39 C40 H40A 119.9
C40 C41 C42 120.4(6)
C40 C41 H41A 119.8
C42 C41 H41A 119.8
C37 C42 C41 119.8(5)
C37 C42 C44 120.8(5)
C41 C42 C44 119.3(5)
C38 C43 H43A 109.5
C38 C43 H43B 109.5
H43A C43 H43B 109.5
C38 C43 H43C 109.5
H43A C43 H43C 109.5
H43B C43 H43C 109.5
C42 C44 H44A 109.5
C42 C44 H44B 109.5
H44A C44 H44B 109.5
C42 C44 H44C 109.5
H44A C44 H44C 109.5
H44B C44 H44C 109.5
Si4 C45 H45A 109.5
Si4 C45 H45B 109.5
H45A C45 H45B 109.5
Si4 C45 H45C 109.5
H45A C45 H45C 109.5
H45B C45 H45C 109.5
Si4 C46 H46A 109.5
Si4 C46 H46B 109.5
H46A C46 H46B 109.5
Si4 C46 H46C 109.5
H46A C46 H46C 109.5
H46B C46 H46C 109.5
N8 C47 H47A 109.5
N8 C47 H47B 109.5
H47A C47 H47B 109.5
N8 C47 H47C 109.5
H47A C47 H47C 109.5
H47B C47 H47C 109.5
N8 C48 H48A 109.5
N8 C48 H48B 109.5
H48A C48 H48B 109.5
N8 C48 H48C 109.5
H48A C48 H48C 109.5
H48B C48 H48C 109.5
C25 N5 Si3 129.3(3)
C25 N5 Zn2 126.4(3)
Si3 N5 Zn2 103.5(2)
C36 N6 C35 110.2(5)
C36 N6 Si3 120.8(4)
C35 N6 Si3 117.8(4)
C36 N6 Zn2 118.6(4)
C35 N6 Zn2 102.2(3)
Si3 N6 Zn2 83.50(17)
C37 N7 Si4 127.4(3)
C37 N7 Zn2 123.0(3)
Si4 N7 Zn2 108.8(2)
C48 N8 C47 109.6(4)
C48 N8 Si4 118.9(4)
C47 N8 Si4 122.0(4)
N5 Si3 N6 98.4(2)
N5 Si3 C33 112.3(2)
N6 Si3 C33 113.5(3)
N5 Si3 C34 116.7(3)
N6 Si3 C34 108.6(3)
C33 Si3 C34 107.3(3)
N5 Si3 Zn2 40.42(13)
N6 Si3 Zn2 58.04(15)
C33 Si3 Zn2 127.5(2)
C34 Si3 Zn2 124.8(2)
N7 Si4 N8 100.7(2)
N7 Si4 C46 111.7(2)
N8 Si4 C46 113.9(3)
N7 Si4 C45 115.6(3)
N8 Si4 C45 107.4(3)
C46 Si4 C45 107.6(3)
N7 Si4 Zn2 37.46(13)
N8 Si4 Zn2 63.91(16)
C46 Si4 Zn2 132.3(2)
C45 Si4 Zn2 118.6(2)
N7 Zn2 N5 175.11(18)
N7 Zn2 N6 110.30(16)
N5 Zn2 N6 74.56(16)
N7 Zn2 Si3 148.71(13)
N5 Zn2 Si3 36.13(13)
N6 Zn2 Si3 38.46(10)
N7 Zn2 Si4 33.75(12)
N5 Zn2 Si4 141.55(13)
N6 Zn2 Si4 143.08(11)
Si3 Zn2 Si4 174.78(5)

loop_
_geom_bond_atom_site_label_1
_geom_bond_atom_site_label_2
_geom_bond_distance
C1 N1 1.389(6)
C1 C6 1.403(7)
C1 C2 1.426(7)
C2 C3 1.393(8)
C2 C7 1.471(8)
C3 C4 1.350(9)
C3 H3A 0.9300
C4 C5 1.371(9)
C4 H4A 0.9300
C5 C6 1.389(8)
C5 H5A 0.9300
C6 C8 1.512(8)
C7 H7A 0.9600
C7 H7B 0.9600
C7 H7C 0.9600
C8 H8A 0.9600
C8 H8B 0.9600
C8 H8C 0.9600
C9 Si1 1.864(6)
C9 H9A 0.9600
C9 H9B 0.9600
C9 H9C 0.9600
C10 Si1 1.862(7)
C10 H10A 0.9600
C10 H10B 0.9600
C10 H10C 0.9600
C11 N2 1.449(7)
C11 H11A 0.9600
C11 H11B 0.9600
C11 H11C 0.9600
C12 N2 1.469(7)
C12 H12A 0.9600
C12 H12B 0.9600
C12 H12C 0.9600
C13 C18 1.393(8)
C13 C14 1.404(8)
C13 N3 1.422(6)
C14 C15 1.385(8)
C14 C19 1.495(9)
C15 C16 1.360(10)
C15 H15A 0.9300
C16 C17 1.372(9)
C16 H16A 0.9300
C17 C18 1.385(7)
C17 H17A 0.9300
C18 C20 1.511(8)
C19 H19A 0.9600
C19 H19B 0.9600
C19 H19C 0.9600
C20 H20A 0.9600
C20 H20B 0.9600
C20 H20C 0.9600
C21 Si2 1.860(6)
C21 H21A 0.9600
C21 H21B 0.9600
C21 H21C 0.9600
C22 Si2 1.862(6)
C22 H22A 0.9600
C22 H22B 0.9600
C22 H22C 0.9600
C23 N4 1.485(7)
C23 H23A 0.9600
C23 H23B 0.9600
C23 H23C 0.9600
C24 N4 1.435(7)
C24 H24A 0.9600
C24 H24B 0.9600
C24 H24C 0.9600
N1 Si1 1.712(4)
N1 Zn1 1.865(4)
N2 Si1 1.756(5)
N2 Zn1 2.454(4)
N3 Si2 1.694(4)
N3 Zn1 1.863(4)
N4 Si2 1.745(5)
C25 C30 1.404(7)
C25 C26 1.408(7)
C25 N5 1.411(6)
C26 C27 1.391(7)
C26 C31 1.490(8)
C27 C28 1.369(9)
C27 H27A 0.9300
C28 C29 1.368(9)
C28 H28A 0.9300
C29 C30 1.380(7)
C29 H29A 0.9300
C30 C32 1.505(8)
C31 H31A 0.9600
C31 H31B 0.9600
C31 H31C 0.9600
C32 H32A 0.9600
C32 H32B 0.9600
C32 H32C 0.9600
C33 Si3 1.843(6)
C33 H33A 0.9600
C33 H33B 0.9600
C33 H33C 0.9600
C34 Si3 1.871(6)
C34 H34A 0.9600
C34 H34B 0.9600
C34 H34C 0.9600
C35 N6 1.474(7)
C35 H35A 0.9600
C35 H35B 0.9600
C35 H35C 0.9600
C36 N6 1.469(6)
C36 H36A 0.9600
C36 H36B 0.9600
C36 H36C 0.9600
C37 C42 1.390(7)
C37 C38 1.404(7)
C37 N7 1.428(6)
C38 C39 1.387(7)
C38 C43 1.507(7)
C39 C40 1.368(8)
C39 H39A 0.9300
C40 C41 1.360(8)
C40 H40A 0.9300
C41 C42 1.402(7)
C41 H41A 0.9300
C42 C44 1.505(7)
C43 H43A 0.9600
C43 H43B 0.9600
C43 H43C 0.9600
C44 H44A 0.9600
C44 H44B 0.9600
C44 H44C 0.9600
C45 Si4 1.872(6)
C45 H45A 0.9600
C45 H45B 0.9600
C45 H45C 0.9600
C46 Si4 1.867(6)
C46 H46A 0.9600
C46 H46B 0.9600
C46 H46C 0.9600
C47 N8 1.487(6)
C47 H47A 0.9600
C47 H47B 0.9600
C47 H47C 0.9600
C48 N8 1.463(7)
C48 H48A 0.9600
C48 H48B 0.9600
C48 H48C 0.9600
N5 Si3 1.701(4)
N5 Zn2 1.871(4)
N6 Si3 1.757(4)
N6 Zn2 2.396(4)
N7 Si4 1.696(4)
N7 Zn2 1.856(4)
N8 Si4 1.735(4)
Si3 Zn2 2.806(2)
Si4 Zn2 2.889(2)
